data_4347824
loop_
_publ_author_name
'Halis, Selda'
'Inge, A. Ken'
'Dehning, Niklas'
'Weyrich, Thomas'
'Reinsch, Helge'
'Stock, Norbert'

_publ_section_title
;
 Dihydroxybenzoquinone as Linker for the Synthesis of Permanently Porous
 Aluminum Metal-Organic Frameworks.
;
_journal_issue 15
_journal_name_full 'Inorganic chemistry'
_journal_page_first 7425
_journal_page_last 7431
_journal_paper_doi 10.1021/acs.inorgchem.6b00661
_journal_volume 55
_journal_year 2016
_chemical_formula_sum 'C13.49 Al N1.5 O7.5'
_chemical_formula_weight 329.93
_chemical_name_mineral CAU-20
_space_group_IT_number 162
_space_group_name_Hall '-P 3 2'
_space_group_name_H-M_alt 'P -3 1 m'
_symmetry_cell_setting trigonal
_symmetry_space_group_name_H-M 'P -3 1 m'
_cell_angle_alpha 90
_cell_angle_beta 90
_cell_angle_gamma 120
_cell_formula_units_Z 2
_cell_length_a 13.10659(25)
_cell_length_b 13.10659(25)
_cell_length_c 8.77013(24)
_cell_measurement_temperature 300
_cell_measurement_theta_max 40
_cell_measurement_theta_min 2.5
_cell_volume 1304.72(5)
_diffrn_ambient_temperature 300
_diffrn_measured_fraction_theta_full 1.0
_diffrn_measurement_device_type 'STOE STADI P diffractometer'
_diffrn_radiation_wavelength 1.5406
_exptl_crystal_description powder
_cod_data_source_file ic6b00661_si_002.cif
_cod_data_source_block CAU-20
_cod_original_cell_volume 1304.717(61)
_cod_original_sg_symbol_H-M P-31m
_cod_original_formula_sum 'C13.49 Al N1.50 O7.50'
_cod_database_code 4347824

loop_
_symmetry_equiv_pos_as_xyz
'-x, -x+y, z'
'-x, -y, -z'
'-x+y, -x, z'
'-x+y, y, -z'
'-y, -x, -z'
'-y, x-y, z'
'y, -x+y, -z'
'y, x, z'
'x-y, -y, z'
'x-y, x, -z'
'x, y, z'
'x, x-y, -z'

loop_
_atom_site_label
_atom_site_type_symbol
_atom_site_symmetry_multiplicity
_atom_site_fract_x
_atom_site_fract_y
_atom_site_fract_z
_atom_site_occupancy
_atom_site_B_iso_or_equiv
Al1 Al 0 0.6666667 0.3333333 0 1 2.00(22)
O1 O 0 0.65371(56) 0.20482(36) 0.11264(98) 1 5.00(25)
C1 C 0 0.52391(28) 0.10912(21) -0.06533(46) 1 5.00(31)
C2 C 0 0.54563(93) 0 0.13808(72) 1 5.00(31)
N1 N 0 0.712259 0.780176 0.289386 0.2495(31) 5.00(64)
C3 C 0 0.753425 0.914785 0.251884 0.2495(31) 5.00(64)
C4 C 0 0.605065 0.707172 0.404254 0.2495(31) 5.00(64)
C5 C 0 0.778289 0.718573 0.212020 0.2495(31) 5.00(64)
O2 O 0 0.858685 0.773326 0.125869 0.2495(31) 5.00(64)
